data_7223992
loop_
_publ_author_name
'Wadhwa, Natasha R.'
'Hughes, Neil C.'
'Hachem, Jaafar A.'
'Mezei, Gellert'

_publ_section_title
;
 Metal-templated synthesis of intertwined, functionalized strands as
 precursors to molecularly woven materials
;
_journal_name_full 'RSC Adv.'
_journal_paper_doi 10.1039/C5RA25584H
_journal_year 2016
_chemical_formula_sum 'C16 H13 N3 O3'
_chemical_formula_weight 295.29
_chemical_name_systematic
; 
 ? 
;
_space_group_IT_number 78
_symmetry_cell_setting tetragonal
_symmetry_space_group_name_Hall 'P 4cw'
_symmetry_space_group_name_H-M 'P 43'
_atom_sites_solution_hydrogens geom
_atom_sites_solution_primary direct
_atom_sites_solution_secondary difmap
_audit_creation_method SHELXL-97
_audit_update_record
;
2015-11-30 deposited with the CCDC.
2016-01-20 downloaded from the CCDC.
;
_cell_angle_alpha 90.00
_cell_angle_beta 90.00
_cell_angle_gamma 90.00
_cell_formula_units_Z 4
_cell_length_a 8.76240(10)
_cell_length_b 8.76240(10)
_cell_length_c 18.3758(2)
_cell_measurement_reflns_used 8771
_cell_measurement_temperature 100(2)
_cell_measurement_theta_max 23.62
_cell_measurement_theta_min 2.32
_cell_volume 1410.89(3)
_computing_cell_refinement 'Bruker SAINT'
_computing_data_collection 'Bruker APEX2'
_computing_data_reduction 'Bruker SAINT'
_computing_molecular_graphics 'Bruker SHELXTL'
_computing_publication_material 'Bruker SHELXTL'
_computing_structure_refinement 'SHELXL-97 (Sheldrick, 2008)'
_computing_structure_solution 'SHELXS-97 (Sheldrick, 2008)'
_diffrn_ambient_temperature 100(2)
_diffrn_measured_fraction_theta_full 0.999
_diffrn_measured_fraction_theta_max 0.999
_diffrn_measurement_device_type 'Bruker APEX-II CCD'
_diffrn_measurement_method '\f and \w scans'
_diffrn_radiation_monochromator graphite
_diffrn_radiation_source 'fine-focus sealed tube'
_diffrn_radiation_type MoK\a
_diffrn_radiation_wavelength 0.71073
_diffrn_reflns_av_R_equivalents 0.0451
_diffrn_reflns_av_sigmaI/netI 0.0485
_diffrn_reflns_limit_h_max 11
_diffrn_reflns_limit_h_min -11
_diffrn_reflns_limit_k_max 11
_diffrn_reflns_limit_k_min -11
_diffrn_reflns_limit_l_max 24
_diffrn_reflns_limit_l_min -24
_diffrn_reflns_number 33826
_diffrn_reflns_theta_full 28.28
_diffrn_reflns_theta_max 28.28
_diffrn_reflns_theta_min 2.32
_exptl_absorpt_coefficient_mu 0.099
_exptl_absorpt_correction_T_max 0.9921
_exptl_absorpt_correction_T_min 0.9662
_exptl_absorpt_correction_type multi-scan
_exptl_absorpt_process_details sadabs
_exptl_crystal_colour pale-yellow
_exptl_crystal_density_diffrn 1.390
_exptl_crystal_density_method 'not measured'
_exptl_crystal_description needle
_exptl_crystal_F_000 616
_exptl_crystal_recrystallization_method 'Re-crystallisation from solvent: acetone'
_exptl_crystal_size_max 0.35
_exptl_crystal_size_mid 0.10
_exptl_crystal_size_min 0.08
_refine_diff_density_max 0.343
_refine_diff_density_min -0.227
_refine_diff_density_rms 0.046
_refine_ls_abs_structure_details 'Flack H D (1983), Acta Cryst. A39, 876-881'
_refine_ls_abs_structure_Flack 0.2(11)
_refine_ls_extinction_method none
_refine_ls_goodness_of_fit_ref 1.047
_refine_ls_hydrogen_treatment constr
_refine_ls_matrix_type full
_refine_ls_number_parameters 199
_refine_ls_number_reflns 3510
_refine_ls_number_restraints 1
_refine_ls_restrained_S_all 1.047
_refine_ls_R_factor_all 0.0628
_refine_ls_R_factor_gt 0.0436
_refine_ls_shift/su_max 0.000
_refine_ls_shift/su_mean 0.000
_refine_ls_structure_factor_coef Fsqd
_refine_ls_weighting_details 'calc w=1/[\s^2^(Fo^2^)+(0.0570P)^2^+0.0000P] where P=(Fo^2^+2Fc^2^)/3'
_refine_ls_weighting_scheme calc
_refine_ls_wR_factor_gt 0.0908
_refine_ls_wR_factor_ref 0.0995
_reflns_number_gt 2811
_reflns_number_total 3510
_reflns_threshold_expression >2sigma(I)
_cod_data_source_file c5ra25584h2.cif
_cod_data_source_block 4
_cod_depositor_comments
;
The following automatic conversions were performed:

'_symmetry_cell_setting' value 'Tetragonal' changed to 'tetragonal'
according to
/usr/data/users/saulius/crontab/automatic-downloads/rss-feeds/RSC/lib/dictionaries/cif_core.dic
dictionary named 'cif_core.dic' version 2.4.2 from 2011-04-26.

Automatic conversion script
Id: cif_fix_values 4268 2015-11-12 08:31:59Z antanas 
;
_cod_original_sg_symbol_H-M 'P4(3)   '
_cod_database_code 7223992
_shelxl_version_number 2014/6

loop_
_symmetry_equiv_pos_as_xyz
'x, y, z'
'-x, -y, z+1/2'
'-y, x, z+3/4'
'y, -x, z+1/4'

loop_
_atom_site_label
_atom_site_type_symbol
_atom_site_fract_x
_atom_site_fract_y
_atom_site_fract_z
_atom_site_U_iso_or_equiv
_atom_site_adp_type
_atom_site_occupancy
_atom_site_symmetry_multiplicity
_atom_site_calc_flag
_atom_site_refinement_flags
O1 O 0.47518(14) 0.24954(13) 0.23421(7) 0.0229(3) Uani 1 1 d .
O2 O 0.58979(18) 0.13875(19) 0.36044(9) 0.0427(4) Uani 1 1 d .
O3 O 0.66276(18) -0.08654(16) 0.32670(9) 0.0406(4) Uani 1 1 d .
N1 N 1.16382(16) 0.00696(17) 0.18259(8) 0.0189(3) Uani 1 1 d .
H1 H 1.1479 -0.0208 0.2268 0.023 Uiso 1 1 calc R
N2 N 1.12142(16) 0.11217(16) 0.07342(9) 0.0189(3) Uani 1 1 d .
N3 N 0.64740(17) 0.05117(18) 0.31671(9) 0.0241(4) Uani 1 1 d .
C1 C 1.2947(2) -0.01804(19) 0.14243(10) 0.0180(4) Uani 1 1 d .
C2 C 1.26756(19) 0.0477(2) 0.07432(10) 0.0184(4) Uani 1 1 d .
C3 C 1.3769(2) 0.0382(2) 0.01919(11) 0.0230(4) Uani 1 1 d .
H3A H 1.3600 0.0806 -0.0265 0.028 Uiso 1 1 calc R
C4 C 1.5112(2) -0.0366(2) 0.03539(11) 0.0257(4) Uani 1 1 d .
H4 H 1.5857 -0.0455 -0.0004 0.031 Uiso 1 1 calc R
C5 C 1.5384(2) -0.0996(2) 0.10437(11) 0.0246(4) Uani 1 1 d .
H5 H 1.6310 -0.1478 0.1134 0.030 Uiso 1 1 calc R
C6 C 1.4311(2) -0.0918(2) 0.15888(10) 0.0217(4) Uani 1 1 d .
H6 H 1.4488 -0.1338 0.2046 0.026 Uiso 1 1 calc R
C7 C 1.0647(2) 0.08402(19) 0.13882(10) 0.0179(4) Uani 1 1 d .
C8 C 0.9112(2) 0.1277(2) 0.16248(9) 0.0184(4) Uani 1 1 d .
C9 C 0.8249(2) 0.2327(2) 0.12303(10) 0.0200(4) Uani 1 1 d .
H9 H 0.8654 0.2735 0.0805 0.024 Uiso 1 1 calc R
C10 C 0.6808(2) 0.2781(2) 0.14524(11) 0.0208(4) Uani 1 1 d .
H10 H 0.6263 0.3486 0.1177 0.025 Uiso 1 1 calc R
C11 C 0.6172(2) 0.2185(2) 0.20869(11) 0.0196(4) Uani 1 1 d .
C12 C 0.7053(2) 0.11482(19) 0.24834(10) 0.0201(4) Uani 1 1 d .
C13 C 0.8471(2) 0.0674(2) 0.22576(10) 0.0192(4) Uani 1 1 d .
H13 H 0.9004 -0.0049 0.2527 0.023 Uiso 1 1 calc R
C14 C 0.3832(2) 0.3588(2) 0.19531(11) 0.0230(4) Uani 1 1 d .
H14A H 0.2773 0.3467 0.2096 0.028 Uiso 1 1 calc R
H14B H 0.3904 0.3384 0.1435 0.028 Uiso 1 1 calc R
C15 C 0.4321(2) 0.5194(2) 0.20978(11) 0.0237(4) Uani 1 1 d .
H15 H 0.3835 0.5965 0.1839 0.028 Uiso 1 1 calc R
C16 C 0.5391(2) 0.5602(2) 0.25649(12) 0.0291(5) Uani 1 1 d .
H16A H 0.5904 0.4864 0.2834 0.035 Uiso 1 1 calc R
H16B H 0.5632 0.6628 0.2625 0.035 Uiso 1 1 calc R

loop_
_atom_site_aniso_label
_atom_site_aniso_U_11
_atom_site_aniso_U_22
_atom_site_aniso_U_33
_atom_site_aniso_U_23
_atom_site_aniso_U_13
_atom_site_aniso_U_12
O1 0.0206(7) 0.0227(7) 0.0254(7) 0.0030(6) 0.0028(6) 0.0026(5)
O2 0.0463(10) 0.0551(10) 0.0267(8) 0.0076(8) 0.0111(7) 0.0232(8)
O3 0.0596(11) 0.0323(9) 0.0301(9) 0.0081(7) 0.0014(8) -0.0062(7)
N1 0.0216(8) 0.0216(8) 0.0134(7) 0.0005(6) 0.0015(6) 0.0012(6)
N2 0.0202(8) 0.0196(8) 0.0169(8) 0.0001(6) 0.0012(7) -0.0005(6)
N3 0.0244(9) 0.0304(9) 0.0176(8) 0.0050(8) -0.0006(7) 0.0015(7)
C1 0.0194(9) 0.0169(8) 0.0177(9) -0.0023(8) 0.0026(8) -0.0015(7)
C2 0.0204(9) 0.0177(9) 0.0170(9) -0.0023(8) -0.0006(8) -0.0013(7)
C3 0.0268(10) 0.0244(10) 0.0179(10) -0.0016(8) 0.0051(8) -0.0041(8)
C4 0.0253(10) 0.0273(11) 0.0244(10) -0.0031(8) 0.0070(8) -0.0019(8)
C5 0.0214(10) 0.0231(10) 0.0294(12) -0.0062(9) 0.0002(9) 0.0027(7)
C6 0.0249(10) 0.0204(10) 0.0197(10) 0.0011(8) -0.0035(8) 0.0020(7)
C7 0.0206(9) 0.0172(9) 0.0160(10) -0.0011(8) -0.0019(7) -0.0014(7)
C8 0.0229(9) 0.0185(9) 0.0137(9) -0.0030(7) -0.0006(7) -0.0017(7)
C9 0.0242(10) 0.0220(9) 0.0137(9) 0.0013(7) 0.0014(7) -0.0014(8)
C10 0.0233(10) 0.0190(9) 0.0200(10) 0.0007(8) -0.0031(8) 0.0034(7)
C11 0.0185(9) 0.0180(9) 0.0222(10) -0.0020(8) -0.0008(8) 0.0003(7)
C12 0.0231(9) 0.0194(9) 0.0178(10) -0.0009(8) 0.0016(8) -0.0020(7)
C13 0.0212(9) 0.0186(9) 0.0179(10) -0.0003(7) -0.0017(7) 0.0001(7)
C14 0.0214(10) 0.0235(10) 0.0240(11) 0.0033(8) -0.0042(8) 0.0030(7)
C15 0.0240(10) 0.0235(10) 0.0235(11) 0.0008(8) 0.0007(8) 0.0044(8)
C16 0.0331(11) 0.0218(9) 0.0323(12) -0.0007(9) -0.0020(10) 0.0028(8)

loop_
_atom_type_symbol
_atom_type_description
_atom_type_scat_dispersion_real
_atom_type_scat_dispersion_imag
_atom_type_scat_source
C C 0.0033 0.0016 'International Tables Vol C Tables 4.2.6.8 and 6.1.1.4'
H H 0.0000 0.0000 'International Tables Vol C Tables 4.2.6.8 and 6.1.1.4'
N N 0.0061 0.0033 'International Tables Vol C Tables 4.2.6.8 and 6.1.1.4'
O O 0.0106 0.0060 'International Tables Vol C Tables 4.2.6.8 and 6.1.1.4'

loop_
_geom_angle_atom_site_label_1
_geom_angle_atom_site_label_2
_geom_angle_atom_site_label_3
_geom_angle
C11 O1 C14 118.32(14)
C7 N1 C1 107.01(15)
C7 N2 C2 104.95(15)
O2 N3 O3 124.39(17)
O2 N3 C12 117.93(15)
O3 N3 C12 117.67(15)
N1 C1 C6 132.10(17)
N1 C1 C2 105.79(15)
C6 C1 C2 122.11(17)
C3 C2 C1 120.53(16)
C3 C2 N2 130.03(17)
C1 C2 N2 109.40(16)
C4 C3 C2 117.19(18)
C3 C4 C5 121.81(18)
C6 C5 C4 121.48(17)
C5 C6 C1 116.86(17)
N2 C7 N1 112.85(15)
N2 C7 C8 124.48(16)
N1 C7 C8 122.66(16)
C9 C8 C13 117.71(16)
C9 C8 C7 121.07(16)
C13 C8 C7 121.22(16)
C10 C9 C8 122.06(17)
C9 C10 C11 120.20(16)
O1 C11 C10 125.47(16)
O1 C11 C12 117.15(16)
C10 C11 C12 117.35(16)
C13 C12 C11 122.57(16)
C13 C12 N3 117.17(16)
C11 C12 N3 120.26(15)
C12 C13 C8 120.07(17)
O1 C14 C15 112.14(15)
C16 C15 C14 125.06(18)

loop_
_geom_bond_atom_site_label_1
_geom_bond_atom_site_label_2
_geom_bond_distance
O1 C11 1.358(2)
O1 C14 1.441(2)
O2 N3 1.220(2)
O3 N3 1.228(2)
N1 C7 1.363(2)
N1 C1 1.381(2)
N2 C7 1.324(2)
N2 C2 1.400(2)
N3 C12 1.465(2)
C1 C6 1.392(2)
C1 C2 1.398(3)
C2 C3 1.397(3)
C3 C4 1.379(3)
C4 C5 1.403(3)
C5 C6 1.375(3)
C7 C8 1.464(3)
C8 C9 1.394(3)
C8 C13 1.395(3)
C9 C10 1.386(3)
C10 C11 1.394(3)
C11 C12 1.397(3)
C12 C13 1.375(2)
C14 C15 1.495(3)
C15 C16 1.321(3)
